data_7205358
loop_
_publ_author_name
'Xiong, Shunshun'
'Wang, Sujing'
'Tang, Xinjun'
'Wang, Zhiyong'

_publ_section_title
;
 Four new metal--organic frameworks constructed from H2DBTDC-O2
 (H2DBTDC-O2 = dibenzothiophene-5,5&#x2032;-dioxide-3,7-dicarboxylic
 acid) ligand with guest-responsive photoluminescence
;
_journal_issue 5
_journal_name_full CrystEngComm
_journal_page_first 1646
_journal_paper_doi 10.1039/c0ce00422g
_journal_volume 13
_journal_year 2011
_chemical_formula_sum 'C24 H20 N4 O6 S Zn'
_chemical_formula_weight 557.87
_chemical_name_systematic
;
?
;
_space_group_IT_number 57
_symmetry_cell_setting orthorhombic
_symmetry_space_group_name_Hall '-P 2c 2b'
_symmetry_space_group_name_H-M 'P b c m'
_atom_sites_solution_hydrogens geom
_atom_sites_solution_primary direct
_atom_sites_solution_secondary difmap
_audit_creation_method SHELXL-97
_cell_angle_alpha 90.00
_cell_angle_beta 90.00
_cell_angle_gamma 90.00
_cell_formula_units_Z 4
_cell_length_a 10.1389(7)
_cell_length_b 22.0518(12)
_cell_length_c 14.1837(9)
_cell_measurement_temperature 180(2)
_cell_volume 3171.2(3)
_computing_structure_refinement 'SHELXL-97 (Sheldrick, 1997)'
_diffrn_ambient_temperature 180(2)
_diffrn_measured_fraction_theta_full 0.998
_diffrn_measured_fraction_theta_max 0.998
_diffrn_measurement_method none
_diffrn_radiation_monochromator graphite
_diffrn_radiation_source 'fine-focus sealed tube'
_diffrn_radiation_type MoK\a
_diffrn_radiation_wavelength 0.71073
_diffrn_reflns_av_R_equivalents 0.0540
_diffrn_reflns_av_sigmaI/netI 0.0545
_diffrn_reflns_limit_h_max 12
_diffrn_reflns_limit_h_min -11
_diffrn_reflns_limit_k_max 27
_diffrn_reflns_limit_k_min -27
_diffrn_reflns_limit_l_max 17
_diffrn_reflns_limit_l_min -16
_diffrn_reflns_number 21639
_diffrn_reflns_theta_full 26.02
_diffrn_reflns_theta_max 26.02
_diffrn_reflns_theta_min 2.64
_exptl_absorpt_coefficient_mu 0.877
_exptl_absorpt_correction_T_max 0.7913
_exptl_absorpt_correction_T_min 0.7547
_exptl_absorpt_correction_type multi-scan
_exptl_crystal_colour colorless
_exptl_crystal_density_diffrn 1.168
_exptl_crystal_density_method 'not measured'
_exptl_crystal_description block
_exptl_crystal_F_000 1144
_exptl_crystal_size_max 0.34
_exptl_crystal_size_mid 0.30
_exptl_crystal_size_min 0.28
_platon_squeeze_details
;
;
_refine_diff_density_max 0.868
_refine_diff_density_min -0.721
_refine_diff_density_rms 0.077
_refine_ls_extinction_method none
_refine_ls_goodness_of_fit_ref 1.011
_refine_ls_hydrogen_treatment constr
_refine_ls_matrix_type full
_refine_ls_number_parameters 193
_refine_ls_number_reflns 3262
_refine_ls_number_restraints 19
_refine_ls_restrained_S_all 1.115
_refine_ls_R_factor_all 0.0755
_refine_ls_R_factor_gt 0.0523
_refine_ls_shift/su_max 0.005
_refine_ls_shift/su_mean 0.000
_refine_ls_structure_factor_coef Fsqd
_refine_ls_weighting_details 'calc w=1/[\s^2^(Fo^2^)+(0.0850P)^2^+0.0000P] where P=(Fo^2^+2Fc^2^)/3'
_refine_ls_weighting_scheme calc
_refine_ls_wR_factor_gt 0.1463
_refine_ls_wR_factor_ref 0.1522
_reflns_number_gt 2027
_reflns_number_total 3262
_reflns_threshold_expression >2sigma(I)
_cod_data_source_file C0CE00422G.TXT
_cod_data_source_block x0434-8
_cod_original_sg_symbol_H-M Pbcm
_cod_database_code 7205358

loop_
_symmetry_equiv_pos_as_xyz
'x, y, z'
'-x, -y, z+1/2'
'x, -y+1/2, -z'
'-x, y+1/2, -z+1/2'
'-x, -y, -z'
'x, y, -z-1/2'
'-x, y-1/2, z'
'x, -y-1/2, z-1/2'

loop_
_atom_site_label
_atom_site_type_symbol
_atom_site_fract_x
_atom_site_fract_y
_atom_site_fract_z
_atom_site_U_iso_or_equiv
_atom_site_adp_type
_atom_site_occupancy
_atom_site_symmetry_multiplicity
_atom_site_calc_flag
_atom_site_refinement_flags
_atom_site_disorder_assembly
_atom_site_disorder_group
Zn1 Zn 0.49383(6) 0.52546(3) 0.2500 0.0337(2) Uani 1 2 d SU . .
S1 S 0.92709(15) 0.84080(6) 0.2500 0.0393(4) Uani 1 2 d S . .
O4 O 1.5515(5) 0.8870(2) 0.2500 0.0606(13) Uani 1 2 d S . .
O5 O 0.8868(3) 0.86919(13) 0.1643(2) 0.0577(9) Uani 1 1 d . . .
O1 O 0.6373(4) 0.58325(17) 0.2500 0.0484(11) Uani 1 2 d S . .
O3 O 1.3898(4) 0.95593(17) 0.2500 0.0483(11) Uani 1 2 d S . .
O2 O 0.5276(4) 0.6698(2) 0.2500 0.0694(16) Uani 1 2 d S . .
C8 C 1.1277(6) 0.7670(2) 0.2500 0.0358(14) Uani 1 2 d S . .
C10 C 1.3566(6) 0.7933(3) 0.2500 0.0441(16) Uani 1 2 d S . .
H10 H 1.4446 0.7815 0.2500 0.053 Uiso 1 2 calc SR . .
N1 N 0.3876(3) 0.52747(15) 0.1335(3) 0.0455(8) Uani 1 1 d U . .
C14 C 1.4348(7) 0.9018(3) 0.2500 0.0387(14) Uani 1 2 d S . .
N2 N 0.2598(4) 0.49863(19) 0.0160(3) 0.0571(10) Uani 1 1 d U . .
C13 C 1.0979(5) 0.8291(2) 0.2500 0.0325(13) Uani 1 2 d S . .
C2 C 0.7615(5) 0.6724(2) 0.2500 0.0334(13) Uani 1 2 d S . .
C12 C 1.1945(6) 0.8727(2) 0.2500 0.0357(14) Uani 1 2 d S . .
H12 H 1.1729 0.9137 0.2500 0.043 Uiso 1 2 calc SR . .
C6 C 1.0017(6) 0.6656(3) 0.2500 0.0445(16) Uani 1 2 d S . .
H6 H 1.0779 0.6422 0.2500 0.053 Uiso 1 2 calc SR . .
C5 C 1.0086(6) 0.7287(2) 0.2500 0.0364(14) Uani 1 2 d S . .
C9 C 1.2586(6) 0.7491(3) 0.2500 0.0458(16) Uani 1 2 d S . .
H9 H 1.2807 0.7082 0.2500 0.055 Uiso 1 2 calc SR . .
C17 C 0.3096(4) 0.48507(18) 0.1011(3) 0.0401(10) Uani 1 1 d . . .
H17 H 0.2908 0.4494 0.1335 0.048 Uiso 1 1 calc R . .
C7 C 0.8783(6) 0.6388(3) 0.2500 0.0435(15) Uani 1 2 d S . .
H7 H 0.8729 0.5967 0.2500 0.052 Uiso 1 2 calc SR . .
C18 C 0.1658(5) 0.4636(3) -0.0385(4) 0.0666(16) Uani 1 1 d . . .
H18A H 0.1535 0.4243 -0.0088 0.080 Uiso 1 1 calc R . .
H18B H 0.2009 0.4568 -0.1012 0.080 Uiso 1 1 calc R . .
C3 C 0.7688(6) 0.7360(2) 0.2500 0.0360(14) Uani 1 2 d S . .
H3 H 0.6928 0.7596 0.2500 0.043 Uiso 1 2 calc SR . .
C19 C 0.0336(4) 0.4952(2) -0.0462(3) 0.0518(12) Uani 1 1 d . . .
H19A H 0.0466 0.5343 -0.0761 0.062 Uiso 1 1 calc R . .
H19B H -0.0236 0.4714 -0.0866 0.062 Uiso 1 1 calc R . .
C1 C 0.6298(6) 0.6406(2) 0.2500 0.0375(14) Uani 1 2 d S . .
C11 C 1.3261(6) 0.8540(2) 0.2500 0.0349(13) Uani 1 2 d S . .
C4 C 0.8910(6) 0.7621(2) 0.2500 0.0312(13) Uani 1 2 d S . .
C15 C 0.3887(6) 0.5723(3) 0.0666(4) 0.0695(10) Uani 1 1 d U . .
H15 H 0.4346 0.6087 0.0702 0.083 Uiso 1 1 calc R . .
C16 C 0.3119(6) 0.5542(3) -0.0053(4) 0.0759(11) Uani 1 1 d U . .
H16 H 0.2966 0.5759 -0.0604 0.091 Uiso 1 1 calc R . .

loop_
_atom_site_aniso_label
_atom_site_aniso_U_11
_atom_site_aniso_U_22
_atom_site_aniso_U_33
_atom_site_aniso_U_23
_atom_site_aniso_U_13
_atom_site_aniso_U_12
Zn1 0.0213(4) 0.0242(3) 0.0556(5) 0.000 0.000 0.0007(3)
S1 0.0288(9) 0.0241(7) 0.0650(11) 0.000 0.000 0.0006(6)
O4 0.028(3) 0.041(3) 0.113(4) 0.000 0.000 -0.008(2)
O5 0.0412(19) 0.0427(17) 0.089(2) 0.0224(16) -0.0115(18) 0.0026(15)
O1 0.026(2) 0.031(2) 0.087(3) 0.000 0.000 -0.0094(18)
O3 0.040(3) 0.031(2) 0.075(3) 0.000 0.000 -0.012(2)
O2 0.025(3) 0.036(3) 0.147(5) 0.000 0.000 -0.0016(19)
C8 0.027(3) 0.027(3) 0.054(4) 0.000 0.000 -0.005(2)
C10 0.026(3) 0.037(3) 0.069(4) 0.000 0.000 -0.010(3)
N1 0.0265(19) 0.0412(18) 0.0689(19) 0.0048(14) -0.0058(14) -0.0081(16)
C14 0.034(4) 0.036(3) 0.046(4) 0.000 0.000 -0.006(3)
N2 0.039(2) 0.085(2) 0.047(2) 0.0128(19) -0.0052(18) 0.0006(17)
C13 0.027(3) 0.032(3) 0.038(3) 0.000 0.000 -0.006(2)
C2 0.026(3) 0.031(3) 0.043(4) 0.000 0.000 -0.004(2)
C12 0.037(4) 0.026(3) 0.045(4) 0.000 0.000 -0.007(3)
C6 0.027(3) 0.025(3) 0.081(5) 0.000 0.000 0.001(3)
C5 0.029(3) 0.027(3) 0.054(4) 0.000 0.000 -0.006(2)
C9 0.033(4) 0.024(3) 0.080(5) 0.000 0.000 -0.001(3)
C17 0.036(2) 0.037(2) 0.048(3) 0.0006(19) -0.007(2) 0.0019(19)
C7 0.038(4) 0.028(3) 0.065(4) 0.000 0.000 -0.004(3)
C18 0.047(3) 0.100(4) 0.053(3) -0.028(3) -0.015(3) 0.014(3)
C3 0.027(3) 0.030(3) 0.051(4) 0.000 0.000 0.005(2)
C19 0.041(3) 0.069(3) 0.045(3) -0.008(2) -0.013(2) 0.006(2)
C1 0.033(4) 0.032(3) 0.047(4) 0.000 0.000 -0.004(3)
C11 0.024(3) 0.026(3) 0.054(4) 0.000 0.000 -0.006(2)
C4 0.032(3) 0.021(3) 0.041(3) 0.000 0.000 0.000(2)
C15 0.0712(14) 0.0694(13) 0.0680(11) 0.0176(9) -0.0078(10) -0.0049(10)
C16 0.0777(15) 0.0792(14) 0.0710(13) 0.0089(10) -0.0077(10) -0.0039(10)

loop_
_atom_type_symbol
_atom_type_description
_atom_type_scat_dispersion_real
_atom_type_scat_dispersion_imag
_atom_type_scat_source
C C 0.0033 0.0016 'International Tables Vol C Tables 4.2.6.8 and 6.1.1.4'
H H 0.0000 0.0000 'International Tables Vol C Tables 4.2.6.8 and 6.1.1.4'
N N 0.0061 0.0033 'International Tables Vol C Tables 4.2.6.8 and 6.1.1.4'
O O 0.0106 0.0060 'International Tables Vol C Tables 4.2.6.8 and 6.1.1.4'
S S 0.1246 0.1234 'International Tables Vol C Tables 4.2.6.8 and 6.1.1.4'
Zn Zn 0.2839 1.4301 'International Tables Vol C Tables 4.2.6.8 and 6.1.1.4'

loop_
_geom_angle_atom_site_label_1
_geom_angle_atom_site_label_2
_geom_angle_atom_site_label_3
_geom_angle
_geom_angle_site_symmetry_1
_geom_angle_site_symmetry_3
_geom_angle_publ_flag
O1 Zn1 O3 93.66(18) . 7_755 ?
O1 Zn1 N1 113.33(11) . . ?
O3 Zn1 N1 110.53(12) 7_755 . ?
O1 Zn1 N1 113.33(11) . 6_556 ?
O3 Zn1 N1 110.53(12) 7_755 6_556 ?
N1 Zn1 N1 113.7(2) . 6_556 ?
O5 S1 O5 116.8(3) . 6_556 ?
O5 S1 C13 110.35(15) . . ?
O5 S1 C13 110.35(15) 6_556 . ?
O5 S1 C4 111.71(15) . . ?
O5 S1 C4 111.71(15) 6_556 . ?
C13 S1 C4 93.5(3) . . ?
C1 O1 Zn1 127.8(4) . . ?
C14 O3 Zn1 121.5(4) . 7_765 ?
C9 C8 C13 119.0(5) . . ?
C9 C8 C5 128.5(5) . . ?
C13 C8 C5 112.6(5) . . ?
C11 C10 C9 121.4(6) . . ?
C17 N1 C15 106.1(4) . . ?
C17 N1 Zn1 127.5(3) . . ?
C15 N1 Zn1 126.3(3) . . ?
O4 C14 O3 126.3(6) . . ?
O4 C14 C11 120.9(5) . . ?
O3 C14 C11 112.8(5) . . ?
C17 N2 C16 104.6(4) . . ?
C17 N2 C18 127.4(4) . . ?
C16 N2 C18 127.9(4) . . ?
C12 C13 C8 122.0(5) . . ?
C12 C13 S1 127.1(4) . . ?
C8 C13 S1 110.9(4) . . ?
C7 C2 C3 119.0(5) . . ?
C7 C2 C1 120.2(5) . . ?
C3 C2 C1 120.8(5) . . ?
C13 C12 C11 118.4(5) . . ?
C7 C6 C5 118.2(6) . . ?
C6 C5 C4 118.8(5) . . ?
C6 C5 C8 127.9(5) . . ?
C4 C5 C8 113.4(5) . . ?
C8 C9 C10 119.0(5) . . ?
N1 C17 N2 112.6(4) . . ?
C6 C7 C2 122.7(5) . . ?
N2 C18 C19 112.0(4) . . ?
C4 C3 C2 117.9(5) . . ?
C19 C19 C18 113.9(5) 5_565 . ?
O2 C1 O1 125.3(6) . . ?
O2 C1 C2 120.4(5) . . ?
O1 C1 C2 114.3(5) . . ?
C10 C11 C12 120.2(5) . . ?
C10 C11 C14 120.7(5) . . ?
C12 C11 C14 119.1(5) . . ?
C3 C4 C5 123.4(5) . . ?
C3 C4 S1 126.8(4) . . ?
C5 C4 S1 109.8(4) . . ?
C16 C15 N1 107.9(5) . . ?
N2 C16 C15 108.8(5) . . ?

loop_
_geom_bond_atom_site_label_1
_geom_bond_atom_site_label_2
_geom_bond_distance
_geom_bond_site_symmetry_2
_geom_bond_publ_flag
Zn1 O1 1.934(4) . ?
Zn1 O3 1.934(4) 7_755 ?
Zn1 N1 1.973(4) . ?
Zn1 N1 1.973(4) 6_556 ?
S1 O5 1.427(3) . ?
S1 O5 1.427(3) 6_556 ?
S1 C13 1.751(6) . ?
S1 C4 1.775(5) . ?
O4 C14 1.227(7) . ?
O1 C1 1.266(6) . ?
O3 C14 1.278(7) . ?
O3 Zn1 1.934(4) 7_765 ?
O2 C1 1.221(7) . ?
C8 C9 1.385(8) . ?
C8 C13 1.402(7) . ?
C8 C5 1.474(7) . ?
C10 C11 1.374(7) . ?
C10 C9 1.391(7) . ?
N1 C17 1.308(5) . ?
N1 C15 1.370(6) . ?
C14 C11 1.525(8) . ?
N2 C17 1.343(5) . ?
N2 C16 1.368(6) . ?
N2 C18 1.450(6) . ?
C13 C12 1.372(7) . ?
C2 C7 1.397(8) . ?
C2 C3 1.404(7) . ?
C2 C1 1.509(8) . ?
C12 C11 1.396(8) . ?
C6 C7 1.384(8) . ?
C6 C5 1.392(8) . ?
C5 C4 1.401(7) . ?
C18 C19 1.515(6) . ?
C3 C4 1.366(7) . ?
C19 C19 1.491(10) 5_565 ?
C15 C16 1.343(7) . ?

loop_
_platon_squeeze_void_nr
_platon_squeeze_void_average_x
_platon_squeeze_void_average_y
_platon_squeeze_void_average_z
_platon_squeeze_void_volume
_platon_squeeze_void_count_electrons
_platon_squeeze_void_content
1 0.018 0.250 0.000 232 14 ' '
2 -0.056 0.750 0.000 232 14 ' '
3 -0.077 0.005 0.250 19 0 ' '
4 0.077 0.505 0.250 19 0 ' '
5 0.018 0.250 0.500 232 13 ' '
6 -0.058 0.750 0.500 232 13 ' '
7 0.077 -0.005 0.750 19 0 ' '
8 -0.077 0.495 0.750 19 0 ' '
